data_4038501
loop_
_publ_author_name
'Kumar, Neha'
'Agrawal, Abhijeet R.'
'Choudhury, Aditya'
'Zade, Sanjio S.'

_publ_section_title
;
 The Effect of Base and Nucleophile on the Nucleophilic Substitution of
 Methoxytropone Derivatives: An Easy Access to 4- and 5-Substituted
 Multifunctional Azulenes.
;
_journal_name_full 'The Journal of organic chemistry'
_journal_paper_doi 10.1021/acs.joc.0c00951
_journal_year 2020
_chemical_formula_moiety '0.11(C15 H13 N3)'
_chemical_formula_sum 'C1.714 H1.486 N0.343'
_chemical_formula_weight 26.89
_space_group_crystal_system monoclinic
_space_group_IT_number 14
_space_group_name_Hall '-P 2yn'
_space_group_name_H-M_alt 'P 1 21/n 1'
_symmetry_Int_Tables_number 14
_atom_sites_solution_primary iterative
_audit_creation_date 2019-09-05
_audit_creation_method
;
Olex2 1.2
(compiled 2018.05.29 svn.r3508 for OlexSys, GUI svn.r5506)
;
_cell_angle_alpha 90
_cell_angle_beta 99.001(14)
_cell_angle_gamma 90
_cell_formula_units_Z 35
_cell_length_a 7.0220(11)
_cell_length_b 11.2016(17)
_cell_length_c 15.789(2)
_cell_measurement_reflns_used 2412
_cell_measurement_temperature 100.00(10)
_cell_measurement_theta_max 65.9630
_cell_measurement_theta_min 4.7800
_cell_volume 1226.6(3)
_computing_cell_refinement 'CrysAlisPro 1.171.38.46 (Rigaku OD, 2015)'
_computing_data_collection 'CrysAlisPro 1.171.38.46 (Rigaku OD, 2015)'
_computing_data_reduction 'CrysAlisPro 1.171.38.46 (Rigaku OD, 2015)'
_computing_molecular_graphics 'Olex2 (Dolomanov et al., 2009)'
_computing_publication_material 'Olex2 (Dolomanov et al., 2009)'
_computing_structure_refinement 'olex2.refine (Bourhis et al., 2015)'
_computing_structure_solution 'olex2.solve (Bourhis et al., 2015)'
_diffrn_ambient_environment N~2~
_diffrn_ambient_temperature 100.00(10)
_diffrn_detector 'CCD plate'
_diffrn_detector_area_resol_mean 7.9580
_diffrn_detector_type Eos
_diffrn_measured_fraction_theta_full 0.9999
_diffrn_measured_fraction_theta_max 0.9999
_diffrn_measurement_details
;
List of Runs (angles in degrees, time in seconds):

  # Type    Start    End  Width  t~exp~   \w     \q     \k     \f   Frames
--------------------------------------------------------------------------
  1  \w    -14.00 100.00   1.00    2.00    --   24.08  57.00  30.00  114
  2  \w    -14.00 100.00   1.00    2.00    --   24.08  57.00 -60.00  114
  3  \w      1.00  79.00   1.00    2.00    --   24.08 -99.00   0.00   78
  4  \w     -4.00 108.00   1.00    8.00    --   66.04 -94.00-180.00  112
  5  \w     19.00 146.00   1.00    8.00    --   66.04  45.00 -60.00  127
  6  \w    100.00 153.00   1.00    8.00    --   66.04  87.00 -54.00   53
  7  \w     29.00 143.00   1.00    8.00    --   66.04  61.00-120.00  114
  8  \w     57.00 150.00   1.00    8.00    --   66.04 178.00-180.00   93
  9  \w    100.00 151.00   1.00    8.00    --   66.04 111.00 150.00   51
 10  \w     21.00 113.00   1.00   16.00    --  108.00-104.00-180.00   92
 11  \w    101.00 178.00   1.00   16.00    --  108.00 104.00 -30.00   77
 12  \w    101.00 178.00   1.00   16.00    --  108.00 104.00-150.00   77
 13  \w     31.00 147.00   1.00   16.00    --  108.00 -54.00 150.00  116
 14  \w     99.00 178.00   1.00   16.00    --  108.00  87.00 -54.00   79
 15  \w     71.00 178.00   1.00   16.00    --  108.00  65.00  60.00  107
 16  \w     70.00 178.00   1.00   16.00    --  108.00  67.00-129.88  108
 17  \w     65.00 178.00   1.00   16.00    --  108.00  77.00-120.00  113
 18  \w     26.00 120.00   1.00   16.00    --  108.00-123.00  49.59   94
 19  \w     71.00 178.00   1.00   16.00    --  108.00  65.00 -60.00  107
 20  \w     21.00 113.00   1.00   16.00    --  108.00-104.00  60.00   92
 21  \w     69.00 178.00   1.00   16.00    --  108.00  54.00 -90.00  109
 22  \w    -19.00 109.00   1.00    2.00    --   24.08  77.00-120.00  128
 23  \w    -63.00 108.00   1.00    2.00    --   24.08 -19.00-120.00  171
 24  \w    -14.00 100.00   1.00    2.00    --   24.08  57.00 150.00  114
 25  \w     57.00 118.00   1.00    2.00    --   24.08 178.00 -90.00   61
 26  \w     29.00 143.00   1.00    8.00    --   66.04  61.00  30.00  114
 27  \w     29.00 143.00   1.00    8.00    --   66.04  61.00-180.00  114
 28  \w     29.00 143.00   1.00    8.00    --   66.04  61.00 120.00  114
 29  \w     23.00 151.00   1.00    8.00    --   66.04  77.00 -30.00  128
 30  \w     23.00  84.00   1.00    8.00    --   66.04  77.00  60.00   61
 31  \w    100.00 151.00   1.00    8.00    --   66.04 111.00  60.00   51
;
_diffrn_measurement_device 'four-circle diffractometer'
_diffrn_measurement_device_type 'SuperNova, Dual, Cu at zero, Eos'
_diffrn_measurement_method '\w scans'
_diffrn_orient_matrix_type 'CrysAlisPro convention (1999,Acta A55,543-557)'
_diffrn_orient_matrix_UB_11 0.0952684000
_diffrn_orient_matrix_UB_12 -0.1174820000
_diffrn_orient_matrix_UB_13 0.0352407000
_diffrn_orient_matrix_UB_21 0.0961556000
_diffrn_orient_matrix_UB_22 0.0656744000
_diffrn_orient_matrix_UB_23 0.0812779000
_diffrn_orient_matrix_UB_31 -0.1762613000
_diffrn_orient_matrix_UB_32 -0.0276191000
_diffrn_orient_matrix_UB_33 0.0438335000
_diffrn_radiation_monochromator mirror
_diffrn_radiation_probe x-ray
_diffrn_radiation_type 'Cu K\a'
_diffrn_radiation_wavelength 1.54184
_diffrn_reflns_av_R_equivalents 0.0878
_diffrn_reflns_av_unetI/netI 0.0659
_diffrn_reflns_limit_h_max 8
_diffrn_reflns_limit_h_min -8
_diffrn_reflns_limit_k_max 13
_diffrn_reflns_limit_k_min -12
_diffrn_reflns_limit_l_max 18
_diffrn_reflns_limit_l_min -18
_diffrn_reflns_number 8024
_diffrn_reflns_theta_full 66.3872
_diffrn_reflns_theta_max 66.39
_diffrn_reflns_theta_min 5.67
_diffrn_source 'micro-focus sealed X-ray tube'
_diffrn_source_type 'SuperNova (Cu) X-ray Source'
_exptl_absorpt_coefficient_mu 0.612
_exptl_absorpt_correction_T_max 1.00000
_exptl_absorpt_correction_T_min 0.76217
_exptl_absorpt_correction_type multi-scan
_exptl_absorpt_process_details
;
CrysAlisPro 1.171.38.46 (Rigaku Oxford Diffraction, 2015)
Empirical absorption correction using spherical harmonics,
 implemented in SCALE3 ABSPACK scaling algorithm.
;
_exptl_crystal_colour orange
_exptl_crystal_density_diffrn 1.2740
_exptl_crystal_description block
_exptl_crystal_F_000 497.4284
_refine_diff_density_max 0.5580
_refine_diff_density_min -0.5326
_refine_diff_density_rms 0.1379
_refine_ls_d_res_high 0.8414
_refine_ls_d_res_low 7.7973
_refine_ls_goodness_of_fit_ref 1.1139
_refine_ls_hydrogen_treatment constr
_refine_ls_matrix_type full
_refine_ls_number_constraints 21
_refine_ls_number_parameters 165
_refine_ls_number_reflns 1822
_refine_ls_number_restraints 0
_refine_ls_restrained_S_all 1.1139
_refine_ls_R_factor_all 0.1379
_refine_ls_R_factor_gt 0.0821
_refine_ls_shift/su_max 0.0014
_refine_ls_shift/su_mean 0.0003
_refine_ls_structure_factor_coef Fsqd
_refine_ls_weighting_details 'w=1/[\s^2^(Fo^2^)+(0.1P)^2^] where P=(Fo^2^+2Fc^2^)/3'
_refine_ls_weighting_scheme calc
_refine_ls_wR_factor_gt 0.1705
_refine_ls_wR_factor_ref 0.1987
_reflns_Friedel_coverage 0.0
_reflns_limit_h_max 7
_reflns_limit_h_min -8
_reflns_limit_k_max 13
_reflns_limit_k_min 0
_reflns_limit_l_max 18
_reflns_limit_l_min -6
_reflns_number_gt 1199
_reflns_number_total 1822
_reflns_threshold_expression I>=2u(I)
_cod_data_source_file jo0c00951_si_002.cif
_cod_data_source_block CNPRAZ_100K
_cod_original_sg_symbol_H-M 'P 21/n'
_cod_database_code 4038501
_chemical_oxdiff_formula 'C H N'
_reflns_odcompleteness_completeness 97.24
_reflns_odcompleteness_iscentric 1
_reflns_odcompleteness_theta 66.97
_olex2_refinement_description
;
1. Fixed Uiso
 At 1.2 times of:
  All C(H) groups, All C(H,H) groups, All N(H,H) groups
 At 1.5 times of:
  All C(H,H,H) groups
2.a Rotating group:
 N001(H00a,H00b)
2.b Secondary CH2 refined with riding coordinates:
 C00G(H00g,H00h), C00H(H00i,H00j)
2.c Aromatic/amide H refined with riding coordinates:
 C00C(H00C), C00D(H00D), C00E(H00E), C00F(H00F)
2.d Idealised Me refined as rotating group:
 C00I(H00k,H00l,H00m)
;
_olex2_date_sample_data_collection 2019-09-04
_olex2_submission_special_instructions 'No special instructions were received'
_oxdiff_exptl_absorpt_empirical_details
;
Empirical correction (ABSPACK) includes:
- Absorption correction using spherical harmonics
- Frame scaling
;
_oxdiff_exptl_absorpt_empirical_full_max 1.910
_oxdiff_exptl_absorpt_empirical_full_min 0.322

loop_
_space_group_symop_id
_space_group_symop_operation_xyz
1 x,y,z
2 -x+1/2,y+1/2,-z+1/2
3 -x,-y,-z
4 x-1/2,-y-1/2,z-1/2

loop_
_atom_site_label
_atom_site_type_symbol
_atom_site_fract_x
_atom_site_fract_y
_atom_site_fract_z
_atom_site_U_iso_or_equiv
_atom_site_adp_type
_atom_site_occupancy
_atom_site_refinement_flags_posn
N001 N 0.1894(4) 0.5713(3) 0.27192(17) 0.0448(8) Uani 1.000000 .
H00a H 0.185(4) 0.5009(3) 0.25006(18) 0.0538(9) Uiso 1.000000 GR
H00b H 0.084(2) 0.609(2) 0.2537(2) 0.0538(9) Uiso 1.000000 GR
N002 N 0.2476(5) 0.8704(3) 0.35265(19) 0.0604(10) Uani 1.000000 .
C003 C 0.2137(4) 0.5621(3) 0.35817(19) 0.0368(8) Uani 1.000000 .
N004 N 0.1456(5) 0.2536(3) 0.3361(2) 0.0544(9) Uani 1.000000 .
C005 C 0.2038(5) 0.4583(3) 0.4071(2) 0.0390(8) Uani 1.000000 .
C006 C 0.2426(4) 0.4858(3) 0.4953(2) 0.0400(9) Uani 1.000000 .
C007 C 0.2491(5) 0.6594(3) 0.4167(2) 0.0403(9) Uani 1.000000 .
C008 C 0.2553(5) 0.7782(3) 0.3856(2) 0.0453(9) Uani 1.000000 .
C009 C 0.1724(5) 0.3456(3) 0.3701(2) 0.0419(9) Uani 1.000000 .
C00A C 0.2757(5) 0.6150(3) 0.5026(2) 0.0419(9) Uani 1.000000 .
C00B C 0.3286(5) 0.6813(3) 0.5778(2) 0.0442(9) Uani 1.000000 .
C00C C 0.2483(5) 0.4004(3) 0.5599(2) 0.0470(9) Uani 1.000000 .
H00C H 0.2240(5) 0.3222(3) 0.5415(2) 0.0564(11) Uiso 1.000000 R
C00D C 0.3295(5) 0.5211(4) 0.6919(2) 0.0542(11) Uani 1.000000 .
H00D H 0.3480(5) 0.5140(4) 0.7513(2) 0.0651(13) Uiso 1.000000 R
C00E C 0.2854(6) 0.4170(4) 0.6475(2) 0.0520(10) Uani 1.000000 .
H00E H 0.2798(6) 0.3488(4) 0.6807(2) 0.0624(12) Uiso 1.000000 R
C00F C 0.3503(5) 0.6346(4) 0.6612(2) 0.0511(10) Uani 1.000000 .
H00F H 0.3855(5) 0.6911(4) 0.7040(2) 0.0613(12) Uiso 1.000000 R
C00G C 0.3737(5) 0.8126(3) 0.5729(2) 0.0490(10) Uani 1.000000 .
H00g H 0.4754(5) 0.8327(3) 0.6197(2) 0.0588(11) Uiso 1.000000 R
H00h H 0.4216(5) 0.8281(3) 0.5196(2) 0.0588(11) Uiso 1.000000 R
C00H C 0.2051(6) 0.8914(4) 0.5775(3) 0.0547(11) Uani 1.000000 .
H00i H 0.1025(6) 0.8709(4) 0.5312(3) 0.0657(13) Uiso 1.000000 R
H00j H 0.1582(6) 0.8771(4) 0.6312(3) 0.0657(13) Uiso 1.000000 R
C00I C 0.2535(6) 1.0228(4) 0.5712(3) 0.0667(12) Uani 1.000000 .
H00k H 0.294(5) 1.0381(7) 0.5170(9) 0.1000(19) Uiso 1.000000 GR
H00l H 0.1414(15) 1.0699(4) 0.576(2) 0.1000(19) Uiso 1.000000 GR
H00m H 0.355(3) 1.0435(8) 0.6167(13) 0.1000(19) Uiso 1.000000 GR

loop_
_atom_site_aniso_label
_atom_site_aniso_U_11
_atom_site_aniso_U_22
_atom_site_aniso_U_33
_atom_site_aniso_U_12
_atom_site_aniso_U_13
_atom_site_aniso_U_23
N001 0.0476(18) 0.0545(19) 0.0303(14) 0.0077(13) -0.0006(12) -0.0021(13)
N002 0.085(3) 0.054(2) 0.0390(17) -0.0034(17) 0.0018(16) -0.0036(16)
C003 0.0271(17) 0.052(2) 0.0306(17) 0.0070(14) 0.0036(13) 0.0008(15)
N004 0.062(2) 0.053(2) 0.0522(19) 0.0028(15) 0.0200(16) 0.0055(16)
C005 0.0304(18) 0.043(2) 0.0444(19) 0.0048(13) 0.0096(14) 0.0016(15)
C006 0.0274(18) 0.054(2) 0.039(2) 0.0089(14) 0.0058(14) 0.0064(16)
C007 0.0323(19) 0.047(2) 0.0397(18) 0.0077(14) 0.0000(14) 0.0004(16)
C008 0.053(2) 0.049(2) 0.0330(17) -0.0041(16) 0.0032(15) -0.0022(17)
C009 0.040(2) 0.048(2) 0.0407(19) 0.0084(15) 0.0171(15) 0.0055(18)
C00A 0.0355(19) 0.056(2) 0.0341(18) 0.0045(15) 0.0042(15) 0.0011(15)
C00B 0.0310(18) 0.064(3) 0.0375(18) 0.0053(15) 0.0061(14) -0.0012(16)
C00C 0.039(2) 0.061(3) 0.0422(19) 0.0115(16) 0.0081(15) 0.0100(17)
C00D 0.045(2) 0.080(3) 0.037(2) 0.0137(19) 0.0041(16) 0.001(2)
C00E 0.051(2) 0.066(3) 0.043(2) 0.0105(18) 0.0169(17) 0.0231(19)
C00F 0.040(2) 0.077(3) 0.038(2) 0.0073(17) 0.0095(16) -0.0047(18)
C00G 0.046(2) 0.064(3) 0.0368(18) -0.0096(17) 0.0048(15) -0.0047(17)
C00H 0.051(2) 0.066(3) 0.046(2) -0.0032(18) 0.0040(17) -0.0036(18)
C00I 0.060(3) 0.069(3) 0.071(3) -0.013(2) 0.007(2) 0.010(2)

loop_
_atom_type_symbol
_atom_type_scat_dispersion_real
_atom_type_scat_dispersion_imag
_atom_type_scat_Cromer_Mann_a1
_atom_type_scat_Cromer_Mann_a2
_atom_type_scat_Cromer_Mann_a3
_atom_type_scat_Cromer_Mann_a4
_atom_type_scat_Cromer_Mann_b1
_atom_type_scat_Cromer_Mann_b2
_atom_type_scat_Cromer_Mann_b3
_atom_type_scat_Cromer_Mann_b4
_atom_type_scat_Cromer_Mann_c
_atom_type_scat_source
_atom_type_scat_dispersion_source
H 0.00000 0.00000 0.49300 0.32291 0.14019 0.04081 10.51090 26.12570 3.14236 57.79970 0.0030380000826 'International Tables Volume C Table 6.1.1.4 (pp. 500-502)' 'Henke, Gullikson and Davis, At. Data and Nucl. Data Tables, 1993, 54, 2'
C 0.01920 0.00962 2.31000 1.02000 1.58860 0.86500 20.84390 10.20750 0.56870 51.65120 0.215599998832 'International Tables Volume C Table 6.1.1.4 (pp. 500-502)' 'Henke, Gullikson and Davis, At. Data and Nucl. Data Tables, 1993, 54, 2'
N 0.03256 0.01839 12.21260 3.13220 2.01250 1.16630 0.00570 9.89330 28.99750 0.58260 -11.5290002823 'International Tables Volume C Table 6.1.1.4 (pp. 500-502)' 'Henke, Gullikson and Davis, At. Data and Nucl. Data Tables, 1993, 54, 2'

loop_
_geom_angle_atom_site_label_1
_geom_angle_atom_site_label_2
_geom_angle_atom_site_label_3
_geom_angle
_geom_angle_site_symmetry_1
_geom_angle_site_symmetry_3
_geom_angle_publ_flag
H00b N001 H00a 109.5 . . ?
C003 N001 H00a 109.0 . . ?
C003 N001 H00b 109.9 . . ?
C005 C003 N001 127.5(3) . . ?
C007 C003 N001 125.3(3) . . ?
C007 C003 C005 107.2(3) . . ?
C006 C005 C003 110.1(3) . . ?
C009 C005 C003 122.5(3) . . ?
C009 C005 C006 127.3(3) . . ?
C00A C006 C005 107.2(3) . . ?
C00C C006 C005 123.4(3) . . ?
C00C C006 C00A 129.4(3) . . ?
C008 C007 C003 120.3(3) . . ?
C00A C007 C003 109.4(3) . . ?
C00A C007 C008 130.3(3) . . ?
C007 C008 N002 172.6(4) . . ?
C005 C009 N004 177.4(4) . . ?
C007 C00A C006 105.9(3) . . ?
C00B C00A C006 127.3(3) . . ?
C00B C00A C007 126.7(3) . . ?
C00F C00B C00A 125.0(4) . . ?
C00G C00B C00A 120.2(3) . . ?
C00G C00B C00F 114.7(3) . . ?
H00C C00C C006 115.8(2) . . ?
C00E C00C C006 128.3(4) . . ?
C00E C00C H00C 115.8(2) . . ?
C00E C00D H00D 115.3(2) . . ?
C00F C00D H00D 115.3(2) . . ?
C00F C00D C00E 129.4(3) . . ?
C00D C00E C00C 128.2(3) . . ?
H00E C00E C00C 115.9(2) . . ?
H00E C00E C00D 115.9(2) . . ?
C00D C00F C00B 132.3(4) . . ?
H00F C00F C00B 113.9(2) . . ?
H00F C00F C00D 113.9(2) . . ?
H00g C00G C00B 108.83(18) . . ?
H00h C00G C00B 108.8(2) . . ?
H00h C00G H00g 107.7 . . ?
C00H C00G C00B 113.6(3) . . ?
C00H C00G H00g 108.8(2) . . ?
C00H C00G H00h 108.8(2) . . ?
H00i C00H C00G 109.1(2) . . ?
H00j C00H C00G 109.1(2) . . ?
H00j C00H H00i 107.8 . . ?
C00I C00H C00G 112.6(3) . . ?
C00I C00H H00i 109.1(2) . . ?
C00I C00H H00j 109.1(2) . . ?
H00k C00I C00H 109.5 . . ?
H00l C00I C00H 109.5 . . ?
H00l C00I H00k 109.5 . . ?
H00m C00I C00H 109.5 . . ?
H00m C00I H00k 109.5 . . ?
H00m C00I H00l 109.5 . . ?

loop_
_geom_bond_atom_site_label_1
_geom_bond_atom_site_label_2
_geom_bond_distance
_geom_bond_site_symmetry_2
_geom_bond_publ_flag
N001 H00a 0.8601 . ?
N001 H00b 0.8599 . ?
N001 C003 1.350(4) . ?
N002 C008 1.154(4) . ?
C003 C005 1.404(5) . ?
C003 C007 1.425(5) . ?
N004 C009 1.163(5) . ?
C005 C006 1.411(5) . ?
C005 C009 1.394(5) . ?
C006 C00A 1.467(5) . ?
C006 C00C 1.394(5) . ?
C007 C008 1.421(5) . ?
C007 C00A 1.429(5) . ?
C00A C00B 1.401(5) . ?
C00B C00F 1.404(5) . ?
C00B C00G 1.509(5) . ?
C00C H00C 0.9300 . ?
C00C C00E 1.380(5) . ?
C00D H00D 0.9300 . ?
C00D C00E 1.371(6) . ?
C00D C00F 1.376(6) . ?
C00E H00E 0.9300 . ?
C00F H00F 0.9300 . ?
C00G H00g 0.9700 . ?
C00G H00h 0.9700 . ?
C00G C00H 1.487(5) . ?
C00H H00i 0.9700 . ?
C00H H00j 0.9700 . ?
C00H C00I 1.518(6) . ?
C00I H00k 0.9600 . ?
C00I H00l 0.9600 . ?
C00I H00m 0.9600 . ?
